data_7025725
loop_
_publ_author_name
'Bruce, Michael I.'
'Humphrey, Paul A.'
'Zaitseva, Natasha N.'
'Nicholson, Brian K.'
'Skelton, Brian W.'
'White, Allan H.'

_publ_section_title
;
 Conversion of C[triple bond]C to CO in alkynyl-metal complexes: oxidation
 of carbon chains capped by carbon-tricobalt clusters.
;
_journal_issue 37
_journal_name_full 'Dalton transactions (Cambridge, England : 2003)'
_journal_page_first 8801
_journal_page_last 8811
_journal_paper_doi 10.1039/c002997c
_journal_volume 39
_journal_year 2010
_chemical_formula_moiety 'C69 H44 Co6 O15 P4'
_chemical_formula_sum 'C69 H44 Co6 O15 P4'
_chemical_formula_weight 1590.5
_chemical_name_systematic
;
?
;
_space_group_IT_number 2
_symmetry_cell_setting triclinic
_symmetry_space_group_name_Hall '-P 1'
_symmetry_space_group_name_H-M 'P -1'
_atom_sites_solution_hydrogens geom
_atom_sites_solution_primary direct
_atom_sites_solution_secondary difmap
_audit_creation_date 2008-05-15T12:07:20-00:00
_audit_creation_method 'WinGX routine CIF_UPDATE'
_cell_angle_alpha 87.249(6)
_cell_angle_beta 78.279(6)
_cell_angle_gamma 75.971(10)
_cell_formula_units_Z 2
_cell_length_a 11.7940(10)
_cell_length_b 12.1450(10)
_cell_length_c 24.9760(10)
_cell_measurement_reflns_used 6086
_cell_measurement_temperature 100(2)
_cell_measurement_theta_max 27.2824
_cell_measurement_theta_min 2.9917
_cell_volume 3398.4(5)
_computing_cell_refinement
;
CrysAlis RED, Oxford Diffraction Ltd.,
Version 1.171.32.15 (release 10-01-2008 CrysAlis171 .NET)
(compiled Jan 10 2008,16:37:18)
;
_computing_data_collection
;
CrysAlis CCD, Oxford Diffraction Ltd.,
Version 1.171.32.15 (release 10-01-2008 CrysAlis171 .NET)
(compiled Jan 10 2008,16:37:18)
;
_computing_data_reduction
;
CrysAlis RED, Oxford Diffraction Ltd.,
Version 1.171.32.15 (release 10-01-2008 CrysAlis171 .NET)
(compiled Jan 10 2008,16:37:18)
;
_computing_structure_refinement 'SHELXL-97 (Sheldrick, 1997)'
_diffrn_ambient_temperature 100(2)
_diffrn_detector_area_resol_mean 16.0009
_diffrn_measured_fraction_theta_full 0.92
_diffrn_measured_fraction_theta_max 0.92
_diffrn_measurement_device_type
;
Oxford Diffraction Xcalibur diffractometer
;
_diffrn_measurement_method '\w scans'
_diffrn_orient_matrix_UB_11 -0.0016318396
_diffrn_orient_matrix_UB_12 -0.0009871089
_diffrn_orient_matrix_UB_13 0.0290722299
_diffrn_orient_matrix_UB_21 0.0636598631
_diffrn_orient_matrix_UB_22 -0.0224121996
_diffrn_orient_matrix_UB_23 -0.0049547049
_diffrn_orient_matrix_UB_31 0.0088658481
_diffrn_orient_matrix_UB_32 0.0568088582
_diffrn_orient_matrix_UB_33 -0.001463804
_diffrn_radiation_monochromator graphite
_diffrn_radiation_type MoK\a
_diffrn_radiation_wavelength 0.71073
_diffrn_reflns_av_R_equivalents 0
_diffrn_reflns_av_unetI/netI 0.1071
_diffrn_reflns_limit_h_max 14
_diffrn_reflns_limit_h_min -13
_diffrn_reflns_limit_k_max 14
_diffrn_reflns_limit_k_min -14
_diffrn_reflns_limit_l_max 29
_diffrn_reflns_limit_l_min 0
_diffrn_reflns_number 10982
_diffrn_reflns_theta_full 25
_diffrn_reflns_theta_max 25
_diffrn_reflns_theta_min 2.96
_exptl_absorpt_coefficient_mu 1.589
_exptl_absorpt_correction_T_max 1
_exptl_absorpt_correction_T_min 0.63387
_exptl_absorpt_correction_type multi-scan
_exptl_absorpt_process_details
;
CrysAlis RED, Oxford Diffraction Ltd.,
Version 1.171.32.15 (release 10-01-2008 CrysAlis171 .NET)
(compiled Jan 10 2008,16:37:18)
Empirical absorption correction using spherical harmonics,
implemented in SCALE3 ABSPACK scaling algorithm.
;
_exptl_crystal_colour dark_red
_exptl_crystal_density_diffrn 1.554
_exptl_crystal_density_method 'not measured'
_exptl_crystal_description rod
_exptl_crystal_F_000 1600
_exptl_crystal_size_max 0.52
_exptl_crystal_size_mid 0.13
_exptl_crystal_size_min 0.075
_refine_diff_density_max 1.063
_refine_diff_density_min -0.979
_refine_diff_density_rms 0.14
_refine_ls_extinction_method none
_refine_ls_goodness_of_fit_ref 1.107
_refine_ls_hydrogen_treatment constr
_refine_ls_matrix_type full
_refine_ls_number_parameters 823
_refine_ls_number_reflns 10982
_refine_ls_number_restraints 0
_refine_ls_restrained_S_all 1.107
_refine_ls_R_factor_all 0.1436
_refine_ls_R_factor_gt 0.0967
_refine_ls_shift/su_max 0.003
_refine_ls_shift/su_mean 0
_refine_ls_structure_factor_coef Fsqd
_refine_ls_weighting_details 'calc w=1/[\s^2^(Fo^2^)+(0.0000P)^2^+49.8644P] where P=(Fo^2^+2Fc^2^)/3'
_refine_ls_weighting_scheme calc
_refine_ls_wR_factor_gt 0.167
_refine_ls_wR_factor_ref 0.1829
_reflns_number_gt 7150
_reflns_number_total 10982
_reflns_threshold_expression I>2sigma(I)
_cod_data_source_file c002997c.txt
_cod_data_source_block br1417
_cod_original_sg_symbol_Hall -P_1
_cod_database_code 7025725

loop_
_symmetry_equiv_pos_as_xyz
'x, y, z'
'-x, -y, -z'

loop_
_atom_site_label
_atom_site_type_symbol
_atom_site_fract_x
_atom_site_fract_y
_atom_site_fract_z
_atom_site_U_iso_or_equiv
_atom_site_adp_type
_atom_site_occupancy
_atom_site_symmetry_multiplicity
_atom_site_calc_flag
_atom_site_refinement_flags
Co1 Co 1.07284(13) 0.18872(12) 0.15478(5) 0.0251(3) Uani 1 1 d .
Co2 Co 1.12861(14) 0.33861(12) 0.08927(5) 0.0276(4) Uani 1 1 d .
Co3 Co 0.92053(14) 0.31628(12) 0.10995(5) 0.0283(4) Uani 1 1 d .
Co4 Co 0.71517(13) 0.67245(12) 0.33812(5) 0.0244(3) Uani 1 1 d .
Co5 Co 0.83827(13) 0.60085(11) 0.40725(5) 0.0211(3) Uani 1 1 d .
Co6 Co 0.75812(13) 0.46785(12) 0.36079(5) 0.0243(3) Uani 1 1 d .
C11 C 1.1013(10) 0.0624(10) 0.1130(4) 0.031(3) Uani 1 1 d .
O11 O 1.1131(7) -0.0131(7) 0.0858(3) 0.043(2) Uani 1 1 d .
C12 C 0.9804(12) 0.1616(9) 0.2165(4) 0.037(3) Uani 1 1 d .
O12 O 0.9221(7) 0.1493(7) 0.2585(3) 0.043(2) Uani 1 1 d .
C21 C 1.1985(10) 0.2425(10) 0.0328(4) 0.030(3) Uani 1 1 d .
O21 O 1.2409(7) 0.1793(7) -0.0027(3) 0.044(2) Uani 1 1 d .
C22 C 1.0972(10) 0.4704(9) 0.0561(4) 0.029(3) Uani 1 1 d .
O22 O 1.0718(8) 0.5589(7) 0.0351(3) 0.047(2) Uani 1 1 d .
C31 C 0.9381(10) 0.2337(9) 0.0486(4) 0.033(3) Uani 1 1 d .
O31 O 0.9518(7) 0.1806(7) 0.0103(3) 0.047(2) Uani 1 1 d .
C32 C 0.7992(11) 0.2726(10) 0.1527(4) 0.032(3) Uani 1 1 d .
O32 O 0.7180(8) 0.2430(7) 0.1774(3) 0.045(2) Uani 1 1 d .
C33 C 0.8416(12) 0.4563(11) 0.0946(4) 0.039(3) Uani 1 1 d .
O33 O 0.7867(9) 0.5436(8) 0.0861(4) 0.059(3) Uani 1 1 d .
C41 C 0.5971(10) 0.7310(10) 0.3920(5) 0.0362(16) Uani 1 1 d .
O41 O 0.5175(6) 0.7690(6) 0.4276(3) 0.0362(16) Uani 1 1 d .
C42 C 0.6403(13) 0.6699(12) 0.2841(5) 0.055(2) Uani 1 1 d .
O42 O 0.5848(8) 0.6724(8) 0.2507(3) 0.055(2) Uani 1 1 d .
C51 C 0.7419(9) 0.6202(8) 0.4748(4) 0.023(2) Uani 1 1 d .
O51 O 0.6845(7) 0.6265(6) 0.5179(3) 0.040(2) Uani 1 1 d .
C52 C 0.9625(10) 0.5039(9) 0.4226(4) 0.023(2) Uani 1 1 d .
O52 O 1.0493(7) 0.4412(6) 0.4304(3) 0.0340(18) Uani 1 1 d .
C61 C 0.6332(10) 0.4598(9) 0.4135(4) 0.031(3) Uani 1 1 d .
O61 O 0.5557(8) 0.4498(7) 0.4478(3) 0.049(2) Uani 1 1 d .
C62 C 0.7133(10) 0.4292(10) 0.3013(4) 0.034(3) Uani 1 1 d .
O62 O 0.6854(9) 0.4034(8) 0.2635(3) 0.062(3) Uani 1 1 d .
C63 C 0.8577(9) 0.3365(10) 0.3716(4) 0.029(3) Uani 1 1 d .
O63 O 0.9140(8) 0.2477(7) 0.3799(3) 0.048(2) Uani 1 1 d .
P1 P 1.2333(3) 0.1622(2) 0.19023(10) 0.0259(6) Uani 1 1 d .
C111 C 1.2126(9) 0.1317(9) 0.2639(4) 0.0230(16) Uani 1 1 d .
C112 C 1.1979(9) 0.2152(10) 0.3026(4) 0.028(3) Uani 1 1 d .
H112 H 1.2008 0.2904 0.2911 0.034 Uiso 1 1 calc R
C113 C 1.1790(9) 0.1893(10) 0.3583(4) 0.028(3) Uani 1 1 d .
H113 H 1.17 0.2463 0.3845 0.034 Uiso 1 1 calc R
C114 C 1.1734(10) 0.0789(10) 0.3752(4) 0.037(3) Uani 1 1 d .
H114 H 1.1624 0.0606 0.413 0.045 Uiso 1 1 calc R
C115 C 1.1838(10) -0.0027(10) 0.3374(4) 0.037(3) Uani 1 1 d .
H115 H 1.1775 -0.0768 0.3494 0.044 Uiso 1 1 calc R
C116 C 1.2034(10) 0.0216(9) 0.2817(4) 0.035(3) Uani 1 1 d .
H116 H 1.2106 -0.0357 0.2558 0.042 Uiso 1 1 calc R
C121 C 1.3625(9) 0.0499(9) 0.1619(4) 0.0230(16) Uani 1 1 d .
C122 C 1.4494(10) 0.0009(10) 0.1926(5) 0.037(3) Uani 1 1 d .
H122 H 1.4406 0.0258 0.229 0.044 Uiso 1 1 calc R
C123 C 1.5463(11) -0.0818(11) 0.1708(5) 0.045(3) Uani 1 1 d .
H123 H 1.6033 -0.115 0.1924 0.054 Uiso 1 1 calc R
C124 C 1.5628(11) -0.1181(11) 0.1177(5) 0.043(3) Uani 1 1 d .
H124 H 1.6303 -0.1763 0.103 0.052 Uiso 1 1 calc R
C125 C 1.4804(10) -0.0692(10) 0.0858(5) 0.039(3) Uani 1 1 d .
H125 H 1.4922 -0.0918 0.0488 0.047 Uiso 1 1 calc R
C126 C 1.3809(10) 0.0128(10) 0.1085(4) 0.035(3) Uani 1 1 d .
H126 H 1.3234 0.0446 0.0869 0.042 Uiso 1 1 calc R
C10 C 1.2887(10) 0.2898(9) 0.1861(4) 0.030(3) Uani 1 1 d .
H10A H 1.3716 0.27 0.1921 0.036 Uiso 1 1 calc R
H10B H 1.2395 0.3431 0.2154 0.036 Uiso 1 1 calc R
P2 P 1.2849(3) 0.3600(2) 0.11946(10) 0.0280(7) Uani 1 1 d .
C211 C 1.2962(11) 0.5038(10) 0.1376(4) 0.034(3) Uani 1 1 d .
C212 C 1.1969(13) 0.5921(10) 0.1455(4) 0.043(3) Uani 1 1 d .
H212 H 1.1226 0.5819 0.1401 0.052 Uiso 1 1 calc R
C213 C 1.2071(14) 0.7000(11) 0.1620(5) 0.056(4) Uani 1 1 d .
H213 H 1.1393 0.7623 0.1676 0.067 Uiso 1 1 calc R
C214 C 1.3127(13) 0.7129(13) 0.1696(5) 0.051(4) Uani 1 1 d .
H214 H 1.3181 0.7851 0.1804 0.061 Uiso 1 1 calc R
C215 C 1.4131(15) 0.6253(12) 0.1624(5) 0.054(4) Uani 1 1 d .
H215 H 1.4868 0.6365 0.168 0.065 Uiso 1 1 calc R
C216 C 1.4041(12) 0.5168(11) 0.1460(4) 0.045(3) Uani 1 1 d .
H216 H 1.4718 0.4545 0.1411 0.053 Uiso 1 1 calc R
C221 C 1.4291(9) 0.3070(9) 0.0754(4) 0.028(3) Uani 1 1 d .
C222 C 1.5228(11) 0.2252(12) 0.0903(4) 0.047(4) Uani 1 1 d .
H222 H 1.5128 0.1929 0.1259 0.057 Uiso 1 1 calc R
C223 C 1.6288(12) 0.1910(12) 0.0544(5) 0.051(4) Uani 1 1 d .
H223 H 1.6916 0.1345 0.0649 0.061 Uiso 1 1 calc R
C224 C 1.6451(12) 0.2395(12) 0.0020(5) 0.047(3) Uani 1 1 d .
H224 H 1.7188 0.2159 -0.0229 0.056 Uiso 1 1 calc R
C225 C 1.5532(12) 0.3219(11) -0.0132(4) 0.043(3) Uani 1 1 d .
H225 H 1.5646 0.3556 -0.0484 0.052 Uiso 1 1 calc R
C226 C 1.4457(11) 0.3549(10) 0.0224(4) 0.039(3) Uani 1 1 d .
H226 H 1.3824 0.41 0.0115 0.046 Uiso 1 1 calc R
C1 C 1.0192(9) 0.3481(9) 0.1556(4) 0.027(2) Uani 1 1 d .
C2 C 0.9938(10) 0.4180(8) 0.2031(4) 0.025(2) Uani 1 1 d .
C3 C 0.9770(10) 0.4713(9) 0.2442(4) 0.028(2) Uani 1 1 d .
C4 C 0.9759(10) 0.5316(9) 0.2933(4) 0.0243(17) Uani 1 1 d .
O4 O 1.0705(7) 0.5511(7) 0.3003(3) 0.045(2) Uani 1 1 d .
C5 C 0.8606(9) 0.5625(9) 0.3330(4) 0.0243(17) Uani 1 1 d .
P4 P 0.7845(2) 0.8213(2) 0.30902(10) 0.0215(6) Uani 1 1 d .
C411 C 0.8216(9) 0.8415(9) 0.2349(4) 0.026(2) Uani 1 1 d .
C412 C 0.8561(11) 0.7447(10) 0.2005(4) 0.039(3) Uani 1 1 d .
H412 H 0.8594 0.671 0.2158 0.046 Uiso 1 1 calc R
C413 C 0.8853(11) 0.7591(10) 0.1437(4) 0.040(3) Uani 1 1 d .
H413 H 0.9086 0.6946 0.1203 0.049 Uiso 1 1 calc R
C414 C 0.8806(10) 0.8654(10) 0.1215(4) 0.033(3) Uani 1 1 d .
H414 H 0.9005 0.8743 0.083 0.039 Uiso 1 1 calc R
C415 C 0.8465(10) 0.9600(9) 0.1555(4) 0.033(3) Uani 1 1 d .
H415 H 0.8436 1.0334 0.1401 0.04 Uiso 1 1 calc R
C416 C 0.8169(9) 0.9484(8) 0.2115(4) 0.024(2) Uani 1 1 d .
H416 H 0.7932 1.0138 0.2343 0.028 Uiso 1 1 calc R
C421 C 0.6881(9) 0.9585(8) 0.3325(3) 0.021(2) Uani 1 1 d .
C422 C 0.7271(10) 1.0489(9) 0.3503(4) 0.027(2) Uani 1 1 d .
H422 H 0.8094 1.0409 0.3501 0.032 Uiso 1 1 calc R
C423 C 0.6471(11) 1.1479(10) 0.3678(4) 0.037(3) Uani 1 1 d .
H423 H 0.6738 1.2065 0.3816 0.044 Uiso 1 1 calc R
C424 C 0.5303(13) 1.1643(10) 0.3659(5) 0.047(3) Uani 1 1 d .
H424 H 0.476 1.2341 0.378 0.057 Uiso 1 1 calc R
C425 C 0.4902(12) 1.0796(11) 0.3462(5) 0.052(3) Uani 1 1 d .
H425 H 0.4088 1.0919 0.3438 0.062 Uiso 1 1 calc R
C426 C 0.5687(10) 0.9762(10) 0.3301(4) 0.035(3) Uani 1 1 d .
H426 H 0.5404 0.9174 0.3173 0.042 Uiso 1 1 calc R
C20 C 0.9257(9) 0.8098(8) 0.3311(4) 0.023(2) Uani 1 1 d .
H20A H 0.9917 0.7614 0.3052 0.028 Uiso 1 1 calc R
H20B H 0.942 0.886 0.3315 0.028 Uiso 1 1 calc R
P5 P 0.9176(2) 0.7482(2) 0.39930(10) 0.0216(6) Uani 1 1 d .
C511 C 1.0703(9) 0.7152(8) 0.4100(4) 0.021(2) Uani 1 1 d .
C512 C 1.1693(11) 0.6951(9) 0.3681(4) 0.035(3) Uani 1 1 d .
H512 H 1.1596 0.707 0.3312 0.042 Uiso 1 1 calc R
C513 C 1.2834(10) 0.6573(9) 0.3794(5) 0.036(3) Uani 1 1 d .
H513 H 1.3514 0.6432 0.3505 0.043 Uiso 1 1 calc R
C514 C 1.2960(10) 0.6407(9) 0.4331(5) 0.037(3) Uani 1 1 d .
H514 H 1.3735 0.6151 0.4411 0.045 Uiso 1 1 calc R
C515 C 1.1991(10) 0.6603(9) 0.4749(4) 0.030(3) Uani 1 1 d .
H515 H 1.21 0.6481 0.5115 0.035 Uiso 1 1 calc R
C516 C 1.0861(11) 0.6975(8) 0.4646(4) 0.030(3) Uani 1 1 d .
H516 H 1.019 0.7112 0.4939 0.036 Uiso 1 1 calc R
C521 C 0.8464(9) 0.8717(8) 0.4437(3) 0.019(2) Uani 1 1 d .
C522 C 0.9091(9) 0.9548(8) 0.4468(4) 0.022(2) Uani 1 1 d .
H522 H 0.9898 0.9432 0.4282 0.026 Uiso 1 1 calc R
C523 C 0.8554(10) 1.0532(9) 0.4765(4) 0.029(3) Uani 1 1 d .
H523 H 0.8989 1.1088 0.4784 0.035 Uiso 1 1 calc R
C524 C 0.7375(10) 1.0703(9) 0.5035(4) 0.027(2) Uani 1 1 d .
H524 H 0.6997 1.1385 0.5234 0.033 Uiso 1 1 calc R
C525 C 0.6752(9) 0.9891(9) 0.5015(4) 0.026(2) Uani 1 1 d .
H525 H 0.5952 1.0001 0.5209 0.031 Uiso 1 1 calc R
C526 C 0.7296(9) 0.8906(9) 0.4710(4) 0.025(2) Uani 1 1 d .
H526 H 0.6855 0.8355 0.469 0.03 Uiso 1 1 calc R

loop_
_atom_site_aniso_label
_atom_site_aniso_U_11
_atom_site_aniso_U_22
_atom_site_aniso_U_33
_atom_site_aniso_U_23
_atom_site_aniso_U_13
_atom_site_aniso_U_12
Co1 0.0335(9) 0.0291(8) 0.0157(7) -0.0026(6) -0.0072(6) -0.0107(7)
Co2 0.0401(10) 0.0344(9) 0.0112(7) -0.0021(6) -0.0076(6) -0.0121(7)
Co3 0.0382(10) 0.0320(9) 0.0164(7) -0.0049(6) -0.0081(6) -0.0083(7)
Co4 0.0273(9) 0.0296(8) 0.0199(7) -0.0025(6) -0.0114(6) -0.0078(7)
Co5 0.0273(8) 0.0249(8) 0.0140(6) -0.0022(5) -0.0088(6) -0.0076(6)
Co6 0.0291(9) 0.0284(8) 0.0194(7) -0.0047(6) -0.0102(6) -0.0092(7)
C11 0.030(7) 0.048(8) 0.021(5) 0.002(5) -0.012(5) -0.012(6)
O11 0.044(6) 0.049(5) 0.038(5) -0.018(4) -0.004(4) -0.016(4)
C12 0.066(9) 0.020(6) 0.026(6) -0.001(5) -0.007(6) -0.014(6)
O12 0.054(6) 0.058(6) 0.026(4) 0.000(4) -0.005(4) -0.034(5)
C21 0.027(7) 0.047(7) 0.024(6) 0.001(5) -0.013(5) -0.018(6)
O21 0.049(6) 0.064(6) 0.024(4) -0.019(4) -0.004(4) -0.025(5)
C22 0.040(7) 0.029(6) 0.019(5) 0.001(5) -0.008(5) -0.008(5)
O22 0.075(7) 0.042(5) 0.023(4) 0.000(4) -0.016(4) -0.007(5)
C31 0.037(7) 0.028(6) 0.035(6) 0.003(5) -0.008(5) -0.009(5)
O31 0.049(6) 0.071(6) 0.027(4) -0.017(4) -0.013(4) -0.016(5)
C32 0.035(7) 0.041(7) 0.024(6) -0.009(5) -0.017(5) -0.005(6)
O32 0.049(6) 0.058(6) 0.038(5) -0.013(4) -0.006(4) -0.030(5)
C33 0.055(9) 0.041(8) 0.020(6) 0.005(5) -0.010(5) -0.008(7)
O33 0.067(7) 0.042(6) 0.066(6) -0.003(5) -0.026(5) 0.004(5)
C41 0.018(4) 0.044(4) 0.047(4) -0.004(3) -0.009(3) -0.005(3)
O41 0.018(4) 0.044(4) 0.047(4) -0.004(3) -0.009(3) -0.005(3)
C42 0.059(5) 0.066(5) 0.062(5) 0.008(4) -0.043(4) -0.032(4)
O42 0.059(5) 0.066(5) 0.062(5) 0.008(4) -0.043(4) -0.032(4)
C51 0.021(6) 0.020(6) 0.032(6) -0.004(4) -0.009(5) -0.010(5)
O51 0.047(5) 0.041(5) 0.027(4) -0.003(4) 0.003(4) -0.008(4)
C52 0.027(7) 0.031(6) 0.013(5) -0.001(4) -0.012(4) -0.004(5)
O52 0.032(5) 0.039(5) 0.036(4) -0.004(4) -0.018(4) -0.008(4)
C61 0.025(7) 0.040(7) 0.027(6) -0.004(5) -0.011(5) 0.000(5)
O61 0.042(6) 0.052(6) 0.050(5) -0.004(4) 0.000(4) -0.012(5)
C62 0.034(7) 0.040(7) 0.041(7) -0.002(5) -0.020(5) -0.020(6)
O62 0.105(8) 0.063(6) 0.037(5) -0.010(4) -0.036(5) -0.032(6)
C63 0.011(6) 0.042(7) 0.030(6) -0.001(5) -0.006(5) -0.001(5)
O63 0.037(6) 0.042(5) 0.064(6) 0.003(4) -0.011(4) -0.007(4)
P1 0.0310(17) 0.0366(17) 0.0121(12) -0.0006(11) -0.0056(11) -0.0106(13)
C111 0.020(4) 0.032(4) 0.016(3) 0.002(3) -0.003(3) -0.004(3)
C112 0.020(6) 0.047(7) 0.018(5) 0.001(5) -0.006(4) -0.008(5)
C113 0.018(6) 0.048(7) 0.021(5) 0.001(5) -0.008(4) -0.010(5)
C114 0.032(7) 0.062(9) 0.016(5) 0.009(5) -0.008(5) -0.006(6)
C115 0.034(7) 0.044(7) 0.034(6) 0.012(5) -0.009(5) -0.013(6)
C116 0.044(8) 0.029(7) 0.032(6) 0.002(5) -0.007(5) -0.006(6)
C121 0.020(4) 0.032(4) 0.016(3) 0.002(3) -0.003(3) -0.004(3)
C122 0.033(7) 0.042(7) 0.037(6) 0.000(5) -0.005(5) -0.014(6)
C123 0.039(8) 0.062(9) 0.036(7) 0.004(6) -0.012(6) -0.013(7)
C124 0.027(7) 0.061(9) 0.040(7) -0.012(6) -0.006(6) -0.005(6)
C125 0.028(7) 0.054(8) 0.034(6) -0.008(6) -0.006(5) -0.009(6)
C126 0.030(7) 0.047(8) 0.032(6) 0.004(5) -0.017(5) -0.008(6)
C10 0.039(7) 0.045(7) 0.013(5) 0.001(5) -0.009(5) -0.022(6)
P2 0.0392(19) 0.0394(18) 0.0125(12) 0.0009(11) -0.0099(12) -0.0193(14)
C211 0.053(8) 0.046(8) 0.016(5) 0.002(5) -0.021(5) -0.023(7)
C212 0.064(10) 0.038(7) 0.032(6) 0.002(5) -0.011(6) -0.020(7)
C213 0.088(12) 0.052(9) 0.032(7) -0.011(6) -0.005(7) -0.031(8)
C214 0.064(10) 0.074(11) 0.033(7) -0.004(7) -0.015(7) -0.045(9)
C215 0.085(12) 0.063(10) 0.035(7) 0.006(6) -0.030(7) -0.045(9)
C216 0.067(10) 0.050(8) 0.028(6) 0.013(5) -0.025(6) -0.024(7)
C221 0.024(6) 0.040(7) 0.022(5) -0.005(5) -0.008(5) -0.009(5)
C222 0.040(8) 0.086(11) 0.023(6) 0.000(6) -0.003(6) -0.028(8)
C223 0.050(9) 0.072(10) 0.041(7) 0.001(7) -0.015(7) -0.028(8)
C224 0.045(9) 0.070(10) 0.029(6) -0.013(6) -0.004(6) -0.020(7)
C225 0.061(9) 0.051(8) 0.020(6) 0.009(5) -0.006(6) -0.023(7)
C226 0.047(8) 0.049(8) 0.020(6) -0.003(5) -0.004(5) -0.014(6)
C1 0.027(6) 0.031(6) 0.024(5) 0.001(4) -0.014(5) -0.003(5)
C2 0.038(7) 0.027(6) 0.012(5) 0.000(4) -0.007(4) -0.012(5)
C3 0.032(7) 0.035(6) 0.018(5) 0.002(5) -0.010(5) -0.007(5)
C4 0.031(5) 0.033(4) 0.012(3) -0.003(3) -0.014(3) -0.005(4)
O4 0.043(5) 0.069(6) 0.026(4) -0.020(4) -0.007(4) -0.018(5)
C5 0.031(5) 0.033(4) 0.012(3) -0.003(3) -0.014(3) -0.005(4)
P4 0.0221(16) 0.0268(15) 0.0174(13) -0.0013(11) -0.0085(11) -0.0049(12)
C411 0.029(6) 0.027(6) 0.022(5) -0.001(4) -0.009(5) -0.005(5)
C412 0.060(9) 0.030(7) 0.026(6) -0.005(5) -0.017(6) -0.005(6)
C413 0.052(9) 0.046(8) 0.023(6) -0.007(5) -0.007(5) -0.011(6)
C414 0.033(7) 0.048(8) 0.019(5) 0.000(5) -0.007(5) -0.011(6)
C415 0.049(8) 0.032(7) 0.025(6) 0.007(5) -0.014(5) -0.016(6)
C416 0.036(7) 0.023(6) 0.020(5) -0.003(4) -0.010(5) -0.018(5)
C421 0.020(6) 0.026(6) 0.012(5) -0.004(4) -0.005(4) 0.004(4)
C422 0.034(7) 0.032(6) 0.020(5) 0.002(4) -0.016(5) -0.009(5)
C423 0.045(8) 0.033(7) 0.028(6) 0.003(5) -0.011(6) -0.001(6)
C424 0.064(10) 0.025(7) 0.044(7) -0.001(5) -0.007(7) 0.002(6)
C425 0.040(9) 0.050(9) 0.065(9) -0.005(7) -0.012(7) -0.008(7)
C426 0.036(7) 0.037(7) 0.037(6) -0.003(5) -0.018(5) -0.011(6)
C20 0.031(6) 0.017(5) 0.016(5) -0.004(4) -0.008(4) 0.009(5)
P5 0.0296(17) 0.0233(15) 0.0140(12) -0.0021(10) -0.0077(11) -0.0072(12)
C511 0.018(6) 0.024(6) 0.029(5) -0.001(4) -0.008(4) -0.014(5)
C512 0.043(8) 0.034(7) 0.032(6) 0.002(5) -0.013(6) -0.012(6)
C513 0.026(7) 0.036(7) 0.044(7) 0.004(5) -0.005(5) -0.005(5)
C514 0.027(7) 0.028(7) 0.064(8) -0.002(6) -0.023(6) -0.006(5)
C515 0.023(6) 0.041(7) 0.033(6) 0.002(5) -0.019(5) -0.013(5)
C516 0.048(8) 0.014(5) 0.030(6) 0.000(4) -0.014(5) -0.006(5)
C521 0.032(6) 0.018(5) 0.014(5) 0.003(4) -0.016(4) -0.011(5)
C522 0.026(6) 0.022(6) 0.023(5) 0.004(4) -0.011(4) -0.009(5)
C523 0.044(8) 0.025(6) 0.030(6) -0.002(5) -0.021(5) -0.017(5)
C524 0.031(7) 0.030(6) 0.019(5) -0.005(4) -0.010(5) 0.003(5)
C525 0.019(6) 0.035(6) 0.026(5) -0.007(5) -0.010(4) -0.005(5)
C526 0.025(6) 0.034(6) 0.023(5) 0.003(4) -0.013(5) -0.013(5)

loop_
_atom_type_symbol
_atom_type_description
_atom_type_scat_dispersion_real
_atom_type_scat_dispersion_imag
_atom_type_scat_source
C C 0.0033 0.0016 'International Tables Vol C Tables 4.2.6.8 and 6.1.1.4'
H H 0 0 'International Tables Vol C Tables 4.2.6.8 and 6.1.1.4'
O O 0.0106 0.006 'International Tables Vol C Tables 4.2.6.8 and 6.1.1.4'
P P 0.1023 0.0942 'International Tables Vol C Tables 4.2.6.8 and 6.1.1.4'
Co Co 0.3494 0.9721 'International Tables Vol C Tables 4.2.6.8 and 6.1.1.4'

loop_
_geom_angle_atom_site_label_1
_geom_angle_atom_site_label_2
_geom_angle_atom_site_label_3
_geom_angle
C12 Co1 C11 105.4(5)
C12 Co1 C1 97.5(5)
C11 Co1 C1 143.9(4)
C12 Co1 P1 94.5(4)
C11 Co1 P1 103.2(4)
C1 Co1 P1 102.4(3)
C12 Co1 Co3 99.5(4)
C11 Co1 Co3 99.0(3)
C1 Co1 Co3 49.2(3)
P1 Co1 Co3 149.54(10)
C12 Co1 Co2 145.5(4)
C11 Co1 Co2 105.0(3)
C1 Co1 Co2 47.9(3)
P1 Co1 Co2 94.31(9)
Co3 Co1 Co2 59.60(6)
C22 Co2 C21 102.3(5)
C22 Co2 C1 107.8(5)
C21 Co2 C1 140.4(5)
C22 Co2 P2 97.7(4)
C21 Co2 P2 101.3(3)
C1 Co2 P2 99.5(3)
C22 Co2 Co3 96.0(4)
C21 Co2 Co3 103.1(3)
C1 Co2 Co3 49.3(3)
P2 Co2 Co3 148.65(9)
C22 Co2 Co1 153.1(4)
C21 Co2 Co1 95.2(3)
C1 Co2 Co1 48.4(3)
P2 Co2 Co1 98.76(9)
Co3 Co2 Co1 59.80(6)
C32 Co3 C33 98.0(5)
C32 Co3 C31 100.7(5)
C33 Co3 C31 104.8(5)
C32 Co3 C1 107.7(4)
C33 Co3 C1 101.7(5)
C31 Co3 C1 137.7(5)
C32 Co3 Co2 152.3(3)
C33 Co3 Co2 100.6(4)
C31 Co3 Co2 94.3(4)
C1 Co3 Co2 48.4(3)
C32 Co3 Co1 93.8(4)
C33 Co3 Co1 150.3(4)
C31 Co3 Co1 99.6(4)
C1 Co3 Co1 48.7(3)
Co2 Co3 Co1 60.60(6)
C42 Co4 C41 102.2(6)
C42 Co4 C5 114.7(6)
C41 Co4 C5 134.9(5)
C42 Co4 P4 95.9(4)
C41 Co4 P4 101.6(4)
C5 Co4 P4 99.3(3)
C42 Co4 Co5 159.0(5)
C41 Co4 Co5 88.2(4)
C5 Co4 Co5 49.0(3)
P4 Co4 Co5 99.81(9)
C42 Co4 Co6 99.1(4)
C41 Co4 Co6 102.5(4)
C5 Co4 Co6 48.7(3)
P4 Co4 Co6 148.02(10)
Co5 Co4 Co6 60.54(5)
C52 Co5 C51 100.2(4)
C52 Co5 C5 97.9(4)
C51 Co5 C5 148.7(4)
C52 Co5 P5 95.8(3)
C51 Co5 P5 103.1(3)
C5 Co5 P5 100.1(3)
C52 Co5 Co4 146.9(3)
C51 Co5 Co4 108.5(3)
C5 Co5 Co4 49.1(3)
P5 Co5 Co4 93.36(9)
C52 Co5 Co6 98.1(3)
C51 Co5 Co6 103.6(3)
C5 Co5 Co6 48.3(3)
P5 Co5 Co6 146.96(9)
Co4 Co5 Co6 59.80(5)
C63 Co6 C61 99.9(5)
C63 Co6 C62 98.6(5)
C61 Co6 C62 102.1(5)
C63 Co6 C5 103.3(5)
C61 Co6 C5 142.0(5)
C62 Co6 C5 103.6(4)
C63 Co6 Co4 152.0(4)
C61 Co6 Co4 102.1(4)
C62 Co6 Co4 93.5(4)
C5 Co6 Co4 49.1(3)
C63 Co6 Co5 100.3(3)
C61 Co6 Co5 98.0(3)
C62 Co6 Co5 149.4(4)
C5 Co6 Co5 48.6(3)
Co4 Co6 Co5 59.66(5)
O11 C11 Co1 176.0(10)
O12 C12 Co1 175.4(10)
O21 C21 Co2 178.1(10)
O22 C22 Co2 177.4(10)
O31 C31 Co3 178.3(11)
O32 C32 Co3 175.5(9)
O33 C33 Co3 176.7(12)
O41 C41 Co4 179.0(10)
O42 C42 Co4 175.7(14)
O51 C51 Co5 176.3(9)
O52 C52 Co5 176.3(9)
O61 C61 Co6 176.9(11)
O62 C62 Co6 179.3(12)
O63 C63 Co6 174.3(10)
C10 P1 C121 105.1(5)
C10 P1 C111 101.8(4)
C121 P1 C111 102.5(4)
C10 P1 Co1 111.4(4)
C121 P1 Co1 118.4(3)
C111 P1 Co1 115.8(3)
C112 C111 C116 119.2(9)
C112 C111 P1 122.2(8)
C116 C111 P1 118.5(7)
C111 C112 C113 120.4(10)
C111 C112 H112 119.8
C113 C112 H112 119.8
C112 C113 C114 119.8(10)
C112 C113 H113 120.1
C114 C113 H113 120.1
C115 C114 C113 120.1(10)
C115 C114 H114 119.9
C113 C114 H114 119.9
C114 C115 C116 120.8(11)
C114 C115 H115 119.6
C116 C115 H115 119.6
C115 C116 C111 119.6(10)
C115 C116 H116 120.2
C111 C116 H116 120.2
C126 C121 C122 117.4(10)
C126 C121 P1 121.1(8)
C122 C121 P1 121.4(8)
C123 C122 C121 120.9(11)
C123 C122 H122 119.6
C121 C122 H122 119.6
C122 C123 C124 120.9(12)
C122 C123 H123 119.6
C124 C123 H123 119.6
C123 C124 C125 119.7(12)
C123 C124 H124 120.1
C125 C124 H124 120.1
C126 C125 C124 119.1(10)
C126 C125 H125 120.4
C124 C125 H125 120.4
C125 C126 C121 121.9(10)
C125 C126 H126 119
C121 C126 H126 119
P1 C10 P2 111.7(5)
P1 C10 H10A 109.3
P2 C10 H10A 109.3
P1 C10 H10B 109.3
P2 C10 H10B 109.3
H10A C10 H10B 107.9
C221 P2 C10 107.6(5)
C221 P2 C211 101.6(5)
C10 P2 C211 99.5(4)
C221 P2 Co2 116.2(3)
C10 P2 Co2 109.6(3)
C211 P2 Co2 120.5(4)
C212 C211 C216 121.3(11)
C212 C211 P2 120.0(9)
C216 C211 P2 118.5(10)
C211 C212 C213 118.7(13)
C211 C212 H212 120.6
C213 C212 H212 120.6
C214 C213 C212 119.9(15)
C214 C213 H213 120.1
C212 C213 H213 120.1
C213 C214 C215 122.3(13)
C213 C214 H214 118.9
C215 C214 H214 118.9
C214 C215 C216 118.5(13)
C214 C215 H215 120.8
C216 C215 H215 120.8
C211 C216 C215 119.3(13)
C211 C216 H216 120.4
C215 C216 H216 120.4
C222 C221 C226 119.0(10)
C222 C221 P2 124.9(8)
C226 C221 P2 116.1(9)
C223 C222 C221 120.8(11)
C223 C222 H222 119.6
C221 C222 H222 119.6
C222 C223 C224 120.0(13)
C222 C223 H223 120
C224 C223 H223 120
C225 C224 C223 119.9(12)
C225 C224 H224 120.1
C223 C224 H224 120.1
C226 C225 C224 120.2(11)
C226 C225 H225 119.9
C224 C225 H225 119.9
C225 C226 C221 120.1(11)
C225 C226 H226 120
C221 C226 H226 120
C2 C1 Co2 133.3(8)
C2 C1 Co1 125.0(7)
Co2 C1 Co1 83.7(4)
C2 C1 Co3 132.2(8)
Co2 C1 Co3 82.3(4)
Co1 C1 Co3 82.2(4)
C3 C2 C1 176.0(12)
C2 C3 C4 171.4(12)
O4 C4 C3 118.7(9)
O4 C4 C5 124.3(8)
C3 C4 C5 117.0(9)
C4 C5 Co6 127.3(7)
C4 C5 Co5 126.9(7)
Co6 C5 Co5 83.1(4)
C4 C5 Co4 136.9(7)
Co6 C5 Co4 82.2(4)
Co5 C5 Co4 81.9(4)
C421 P4 C20 107.1(4)
C421 P4 C411 102.5(4)
C20 P4 C411 103.8(5)
C421 P4 Co4 115.9(3)
C20 P4 Co4 109.0(3)
C411 P4 Co4 117.4(3)
C416 C411 C412 119.3(9)
C416 C411 P4 122.2(7)
C412 C411 P4 118.5(8)
C413 C412 C411 119.1(10)
C413 C412 H412 120.5
C411 C412 H412 120.5
C414 C413 C412 120.7(10)
C414 C413 H413 119.7
C412 C413 H413 119.7
C413 C414 C415 119.8(10)
C413 C414 H414 120.1
C415 C414 H414 120.1
C416 C415 C414 120.8(10)
C416 C415 H415 119.6
C414 C415 H415 119.6
C415 C416 C411 120.4(9)
C415 C416 H416 119.8
C411 C416 H416 119.8
C426 C421 C422 118.1(9)
C426 C421 P4 116.9(8)
C422 C421 P4 124.9(8)
C423 C422 C421 120.2(11)
C423 C422 H422 119.9
C421 C422 H422 119.9
C424 C423 C422 121.4(11)
C424 C423 H423 119.3
C422 C423 H423 119.3
C423 C424 C425 119.8(12)
C423 C424 H424 120.1
C425 C424 H424 120.1
C424 C425 C426 120.2(13)
C424 C425 H425 119.9
C426 C425 H425 119.9
C421 C426 C425 120.2(11)
C421 C426 H426 119.9
C425 C426 H426 119.9
P5 C20 P4 109.6(5)
P5 C20 H20A 109.7
P4 C20 H20A 109.7
P5 C20 H20B 109.7
P4 C20 H20B 109.7
H20A C20 H20B 108.2
C511 P5 C20 104.6(5)
C511 P5 C521 102.5(4)
C20 P5 C521 102.7(4)
C511 P5 Co5 113.8(3)
C20 P5 Co5 112.0(3)
C521 P5 Co5 119.5(3)
C512 C511 C516 119.2(10)
C512 C511 P5 123.8(8)
C516 C511 P5 116.6(8)
C511 C512 C513 120.6(10)
C511 C512 H512 119.7
C513 C512 H512 119.7
C514 C513 C512 119.0(11)
C514 C513 H513 120.5
C512 C513 H513 120.5
C515 C514 C513 121.2(11)
C515 C514 H514 119.4

loop_
_geom_bond_atom_site_label_1
_geom_bond_atom_site_label_2
_geom_bond_distance
Co1 C12 1.765(12)
Co1 C11 1.822(11)
Co1 C1 1.884(10)
Co1 P1 2.197(3)
Co1 Co3 2.486(2)
Co1 Co2 2.506(2)
Co2 C22 1.759(11)
Co2 C21 1.803(11)
Co2 C1 1.872(10)
Co2 P2 2.203(3)
Co2 Co3 2.481(2)
Co3 C32 1.778(12)
Co3 C33 1.794(13)
Co3 C31 1.821(11)
Co3 C1 1.899(10)
Co4 C42 1.762(12)
Co4 C41 1.762(11)
Co4 C5 1.887(11)
Co4 P4 2.193(3)
Co4 Co5 2.4711(19)
Co4 Co6 2.474(2)
Co5 C52 1.740(11)
Co5 C51 1.824(10)
Co5 C5 1.883(9)
Co5 P5 2.195(3)
Co5 Co6 2.4929(18)
Co6 C63 1.783(12)
Co6 C61 1.784(12)
Co6 C62 1.792(10)
Co6 C5 1.876(10)
C11 O11 1.130(12)
C12 O12 1.158(12)
C21 O21 1.151(12)
C22 O22 1.172(12)
C31 O31 1.140(12)
C32 O32 1.154(12)
C33 O33 1.136(13)
C41 O41 1.173(12)
C42 O42 1.155(13)
C51 O51 1.144(11)
C52 O52 1.165(12)
C61 O61 1.144(12)
C62 O62 1.143(12)
C63 O63 1.155(12)
P1 C10 1.813(10)
P1 C121 1.825(10)
P1 C111 1.839(9)
C111 C112 1.390(13)
C111 C116 1.411(14)
C112 C113 1.394(13)
C112 H112 0.95
C113 C114 1.399(15)
C113 H113 0.95
C114 C115 1.368(15)
C114 H114 0.95
C115 C116 1.393(14)
C115 H115 0.95
C116 H116 0.95
C121 C126 1.387(13)
C121 C122 1.404(15)
C122 C123 1.362(16)
C122 H122 0.95
C123 C124 1.378(15)
C123 H123 0.95
C124 C125 1.386(16)
C124 H124 0.95
C125 C126 1.381(15)
C125 H125 0.95
C126 H126 0.95
C10 P2 1.837(10)
C10 H10A 0.99
C10 H10B 0.99
P2 C221 1.815(11)
P2 C211 1.868(11)
C211 C212 1.371(16)
C211 C216 1.377(16)
C212 C213 1.431(16)
C212 H212 0.95
C213 C214 1.345(18)
C213 H213 0.95
C214 C215 1.373(19)
C214 H214 0.95
C215 C216 1.432(16)
C215 H215 0.95
C216 H216 0.95
C221 C222 1.395(16)
C221 C226 1.416(14)
C222 C223 1.367(16)
C222 H222 0.95
C223 C224 1.406(16)
C223 H223 0.95
C224 C225 1.388(17)
C224 H224 0.95
C225 C226 1.375(16)
C225 H225 0.95
C226 H226 0.95
C1 C2 1.430(13)
C2 C3 1.196(13)
C3 C4 1.455(13)
C4 O4 1.241(12)
C4 C5 1.488(14)
P4 C421 1.822(10)
P4 C20 1.832(10)
P4 C411 1.833(10)
C411 C416 1.391(13)
C411 C412 1.417(13)
C412 C413 1.405(14)
C412 H412 0.95
C413 C414 1.373(15)
C413 H413 0.95
C414 C415 1.392(14)
C414 H414 0.95
C415 C416 1.380(13)
C415 H415 0.95
C416 H416 0.95
C421 C426 1.386(14)
C421 C422 1.411(13)
C422 C423 1.364(14)
C422 H422 0.95
C423 C424 1.354(17)
C423 H423 0.95
C424 C425 1.379(17)
C424 H424 0.95
C425 C426 1.389(16)
C425 H425 0.95
C426 H426 0.95
C20 P5 1.820(9)
C20 H20A 0.99
C20 H20B 0.99
P5 C511 1.820(10)
P5 C521 1.832(9)
C511 C512 1.381(14)
C511 C516 1.413(13)
C512 C513 1.394(15)
C512 H512 0.95
C513 C514 1.380(15)
C513 H513 0.95
C514 C515 1.363(15)
C514 H514 0.95
C515 C516 1.373(14)
C515 H515 0.95
C516 H516 0.95
C521 C526 1.377(13)
C521 C522 1.401(12)
C522 C523 1.381(13)
C522 H522 0.95
C523 C524 1.387(14)
C523 H523 0.95
C524 C525 1.374(14)
C524 H524 0.95
C525 C526 1.393(13)
C525 H525 0.95
C526 H526 0.95
